data_1572354
loop_
_publ_author_name
'Saito, Tomoya'
'Yoshida, Masaki'
'Segawa, Kaito'
'Saito, Daisuke'
'Takayama, Junichi'
'Hiura, Satoshi'
'Murayama, Akihiro'
'Lakshan, Nishshanka M.'
'Sameera, W. M. C.'
'Kobayashi, Atsushi'
'Kato, Masako'

_publ_section_title
;
 Thermo-responsive emission induced by different delocalized
 excited-states in isomorphous Pd(ii) and Pt(ii) one-dimensional chains.
;
_journal_issue 35
_journal_name_full 'Chemical science'
_journal_page_first 14497
_journal_page_last 14505
_journal_paper_doi 10.1039/d4sc04497e
_journal_volume 15
_journal_year 2024
_chemical_formula_moiety 'C13 H6 F2 K N3 O Pt'
_chemical_formula_sum 'C13 H8 F2 K N3 O Pt'
_chemical_formula_weight 494.41
_space_group_crystal_system monoclinic
_space_group_IT_number 14
_space_group_name_Hall '-P 2ybc'
_space_group_name_H-M_alt 'P 1 21/c 1'
_atom_sites_solution_hydrogens geom
_atom_sites_solution_primary dual
_audit_creation_date 2023-06-17
_audit_creation_method
;
Olex2 1.5
(compiled 2023.03.06 svn.rbb2c1857 for OlexSys, GUI svn.r6748)
;
_audit_update_record
;
2024-05-24 deposited with the CCDC.	2024-08-13 downloaded from the CCDC.
;
_cell_angle_alpha 90
_cell_angle_beta 94.742(7)
_cell_angle_gamma 90
_cell_formula_units_Z 4
_cell_length_a 19.8126(14)
_cell_length_b 10.2058(8)
_cell_length_c 6.6070(4)
_cell_measurement_reflns_used 1953
_cell_measurement_temperature 150
_cell_measurement_theta_max 74.9190
_cell_measurement_theta_min 4.3200
_cell_volume 1331.39(16)
_computing_cell_refinement 'CrysAlisPro 1.171.42.72a (Rigaku OD, 2022)'
_computing_data_collection 'CrysAlisPro 1.171.42.72a (Rigaku OD, 2022)'
_computing_data_reduction 'CrysAlisPro 1.171.42.72a (Rigaku OD, 2022)'
_computing_molecular_graphics 'Olex2 1.5 (Dolomanov et al., 2009)'
_computing_publication_material 'Olex2 1.5 (Dolomanov et al., 2009)'
_computing_structure_refinement 'SHELXL 2018/3 (Sheldrick, 2015)'
_computing_structure_solution 'SHELXT 2018/2 (Sheldrick, 2018)'
_diffrn_ambient_temperature 150
_diffrn_detector 'Hybrid Pixel Array Detector'
_diffrn_detector_area_resol_mean 10.0000
_diffrn_detector_type HyPix
_diffrn_measured_fraction_theta_full 0.995
_diffrn_measured_fraction_theta_max 0.993
_diffrn_measurement_details
;
List of Runs (angles in degrees, time in seconds):

  # Type    Start    End  Width  t~exp~   \w     \q     \k     \f   Frames
#--------------------------------------------------------------------------
  1  \w    -27.00  70.00   0.50    4.22    --   42.05 -77.00 107.00  194
  2  \w     13.00  96.00   0.50    4.22    --   42.05  77.00-125.00  166
  3  \w    -86.00 -61.00   0.50    0.47    --  -84.50  77.00-125.00   50
  4  \w    123.00 149.00   0.50    0.47    --  108.01  77.00-125.00   52
  5  \w     80.00 106.00   0.50    0.47    --  108.01  77.00-125.00   52
  6  \w   -115.00 -73.00   0.50    4.22    --  -42.05-125.00-120.00   84
  7  \w    -76.00 -24.00   0.50    0.47    --  -84.50  45.00-120.00  104
  8  \w    -48.00  -7.00   0.50    0.47    --  -84.50  30.00  90.00   82
  9  \w     36.00  65.00   0.50    0.47    --  108.01 -30.00 150.00   58
 10  \w     32.00  60.00   0.50    0.47    --  108.01 -30.00  30.00   56
 11  \w     40.00  66.00   0.50    0.47    --  108.01 -30.00-120.00   52
 12  \w     31.00  65.00   0.50    0.47    --  108.01 -30.00  90.00   68
 13  \w     35.00  66.00   0.50    0.47    --  108.01 -30.00 -60.00   62
 14  \w     34.00  62.00   0.50    0.47    --  108.01 -30.00-180.00   56
 15  \w     45.00  70.00   0.50    0.47    --  108.01 -45.00-120.00   50
 16  \w     49.00  78.00   0.50    0.47    --  108.01 -45.00 -30.00   58
 17  \w     35.00  75.00   0.50    0.47    --  108.01 -45.00  90.00   80
 18  \w     30.00  65.00   0.50    0.47    --  108.01 -30.00-150.00   70
 19  \w     34.00  65.00   0.50    0.47    --  108.01 -30.00 120.00   62
 20  \w     37.00 106.00   0.50    0.47    --  108.01 -94.00 -30.00  138
 21  \w     32.00  57.00   0.50    0.47    --  108.01 -45.00 150.00   50
 22  \w     86.00 121.00   0.50    0.47    --  108.01  45.00 120.00   70
 23  \w    126.00 151.00   0.50    0.47    --  108.01  45.00 120.00   50
 24  \w    108.00 135.00   0.50    0.47    --  108.01 -77.00 107.00   54
 25  \w     62.00  88.00   0.50    0.47    --  108.01 -77.00 107.00   52
;
_diffrn_measurement_device 'four-circle diffractometer'
_diffrn_measurement_device_type 'XtaLAB Synergy, Single source at home/near, HyPix'
_diffrn_measurement_method '\w scans'
_diffrn_orient_matrix_type 'CrysAlisPro convention (1999,Acta A55,543-557)'
_diffrn_orient_matrix_UB_11 -0.0156729000
_diffrn_orient_matrix_UB_12 -0.1254043000
_diffrn_orient_matrix_UB_13 0.1174191000
_diffrn_orient_matrix_UB_21 -0.0761911000
_diffrn_orient_matrix_UB_22 0.0195830000
_diffrn_orient_matrix_UB_23 -0.0581567000
_diffrn_orient_matrix_UB_31 0.0056122000
_diffrn_orient_matrix_UB_32 -0.0817741000
_diffrn_orient_matrix_UB_33 -0.1938922000
_diffrn_radiation_monochromator mirror
_diffrn_radiation_probe x-ray
_diffrn_radiation_type 'Cu K\a'
_diffrn_radiation_wavelength 1.54184
_diffrn_reflns_av_R_equivalents 0.0464
_diffrn_reflns_av_unetI/netI 0.0529
_diffrn_reflns_Laue_measured_fraction_full 0.995
_diffrn_reflns_Laue_measured_fraction_max 0.993
_diffrn_reflns_limit_h_max 23
_diffrn_reflns_limit_h_min -23
_diffrn_reflns_limit_k_max 10
_diffrn_reflns_limit_k_min -12
_diffrn_reflns_limit_l_max 6
_diffrn_reflns_limit_l_min -7
_diffrn_reflns_number 6945
_diffrn_reflns_point_group_measured_fraction_full 0.995
_diffrn_reflns_point_group_measured_fraction_max 0.993
_diffrn_reflns_theta_full 67.684
_diffrn_reflns_theta_max 68.250
_diffrn_reflns_theta_min 4.479
_diffrn_source 'micro-focus sealed X-ray tube'
_diffrn_source_type 'PhotonJet (Cu) X-ray Source'
_exptl_absorpt_coefficient_mu 22.771
_exptl_absorpt_correction_T_max 1.000
_exptl_absorpt_correction_T_min 0.303
_exptl_absorpt_correction_type gaussian
_exptl_absorpt_process_details
;
CrysAlisPro 1.171.42.72a (Rigaku Oxford Diffraction, 2022)
Numerical absorption correction based on gaussian integration over
a multifaceted crystal model
Empirical absorption correction using spherical harmonics,
implemented in SCALE3 ABSPACK scaling algorithm.
;
_exptl_crystal_colour green
_exptl_crystal_colour_primary green
_exptl_crystal_density_diffrn 2.467
_exptl_crystal_description needle
_exptl_crystal_F_000 920
_exptl_crystal_size_max 0.23
_exptl_crystal_size_mid 0.053
_exptl_crystal_size_min 0.036
_refine_diff_density_max 4.516
_refine_diff_density_min -3.461
_refine_diff_density_rms 0.340
_refine_ls_extinction_method none
_refine_ls_goodness_of_fit_ref 1.088
_refine_ls_hydrogen_treatment constr
_refine_ls_matrix_type full
_refine_ls_number_parameters 185
_refine_ls_number_reflns 2412
_refine_ls_number_restraints 81
_refine_ls_restrained_S_all 1.070
_refine_ls_R_factor_all 0.0990
_refine_ls_R_factor_gt 0.0828
_refine_ls_shift/su_max 0.000
_refine_ls_shift/su_mean 0.000
_refine_ls_structure_factor_coef Fsqd
_refine_ls_weighting_details 'w=1/[\s^2^(Fo^2^)+(0.1000P)^2^+70.1661P] where P=(Fo^2^+2Fc^2^)/3'
_refine_ls_weighting_scheme calc
_refine_ls_wR_factor_gt 0.2290
_refine_ls_wR_factor_ref 0.2385
_reflns_Friedel_coverage 0.000
_reflns_number_gt 1710
_reflns_number_total 2412
_reflns_threshold_expression 'I > 2\s(I)'
_cod_data_source_file d4sc04497e2.cif
_cod_data_source_block Pt-dFppy_150K
_cod_depositor_comments 'Adding full bibliography for 1572345--1572356.cif.'
_cod_database_code 1572354
_shelx_shelxl_version_number 2018/3
_chemical_oxdiff_formula 'K Pt C H N O F'
_chemical_oxdiff_usercomment 150K
_shelx_space_group_comment
;
The symmetry employed for this shelxl refinement is uniquely defined
by the following loop, which should always be used as a source of
symmetry information in preference to the above space-group names.
They are only intended as comments.
;
_shelx_estimated_absorpt_t_max 0.494
_shelx_estimated_absorpt_t_min 0.077
_olex2_refinement_description
;
1. Fixed Uiso
 At 1.2 times of:
  All C(H) groups
2. Uiso/Uaniso restraints and constraints
C12 \\sim N2: within 1.7A with sigma of 0.04 and sigma for terminal atoms of
0.08 within 1.7A
3. Rigid body (RIGU) restrains
 C11, C10, C9, C8, C7, C6
 with sigma for 1-2 distances of 0.004 and sigma for 1-3 distances of 0.004
 N1, C1, C2, C3, C4, C5
 with sigma for 1-2 distances of 0.004 and sigma for 1-3 distances of 0.004
 C12, N2
 with sigma for 1-2 distances of 0.004 and sigma for 1-3 distances of 0.004
4. Others
 Sof(K3)=Sof(O1A)=1-FVAR(1)
 Sof(K1)=Sof(O1)=FVAR(1)
5.a Aromatic/amide H refined with riding coordinates:
 C4(H4), C3(H3), C2(H2), C1(H1), C10(H10), C8(H8)
5.b Fitted hexagon refined as free rotating group:
 N1(C5,C4,C3,C2,C1), C10(C9,C8,C7,C6,C11)
;
_olex2_submission_special_instructions 'No special instructions were received'
_oxdiff_exptl_absorpt_empirical_details
;
Empirical correction (ABSPACK) includes:
- Absorption correction using spherical harmonics
- Frame scaling
;
_oxdiff_exptl_absorpt_empirical_full_max 1.535
_oxdiff_exptl_absorpt_empirical_full_min 0.596

loop_
_space_group_symop_operation_xyz
'x, y, z'
'-x, y+1/2, -z+1/2'
'-x, -y, -z'
'x, -y-1/2, z-1/2'

loop_
_atom_site_label
_atom_site_type_symbol
_atom_site_fract_x
_atom_site_fract_y
_atom_site_fract_z
_atom_site_U_iso_or_equiv
_atom_site_adp_type
_atom_site_occupancy
_atom_site_site_symmetry_order
_atom_site_calc_flag
_atom_site_refinement_flags_posn
_atom_site_refinement_flags_adp
_atom_site_refinement_flags_occupancy
_atom_site_disorder_assembly
_atom_site_disorder_group
Pt1 Pt 0.29713(4) 0.75145(8) 0.69931(11) 0.0337(3) Uani 1 1 d . . . . .
K1 K 0.5045(6) 0.3832(11) 0.690(5) 0.049(6) Uani 0.49(5) 1 d . . P A 1
F2 F 0.0381(7) 0.6366(14) 0.629(2) 0.061(4) Uani 1 1 d . . . . .
F1 F 0.0831(7) 1.0871(15) 0.643(2) 0.067(4) Uani 1 1 d . . . . .
O1 O 0.415(3) 0.231(5) 0.437(7) 0.048(11) Uani 0.49(5) 1 d . . P A 1
N2 N 0.4423(9) 0.623(2) 0.736(3) 0.054(5) Uani 1 1 d . U . . .
C13 C 0.3367(10) 0.932(2) 0.714(3) 0.039(5) Uani 1 1 d . . . . .
N1 N 0.2487(6) 0.5733(11) 0.6872(18) 0.044(4) Uani 1 1 d G . . . .
C5 C 0.1783(6) 0.5759(11) 0.667(2) 0.043(4) Uani 1 1 d G . . . .
C4 C 0.1420(5) 0.4593(14) 0.654(2) 0.054(5) Uani 1 1 d G . . . .
H4 H 0.093879 0.461153 0.640341 0.065 Uiso 1 1 calc R U . . .
C3 C 0.1760(7) 0.3401(11) 0.662(2) 0.057(5) Uani 1 1 d G . . . .
H3 H 0.151145 0.260419 0.652848 0.068 Uiso 1 1 calc R U . . .
C2 C 0.2464(7) 0.3375(10) 0.682(2) 0.054(5) Uani 1 1 d G . . . .
H2 H 0.269624 0.255968 0.686935 0.065 Uiso 1 1 calc R U . . .
C1 C 0.2827(5) 0.4541(13) 0.6947(19) 0.046(4) Uani 1 1 d G . . . .
H1 H 0.330838 0.452251 0.708516 0.055 Uiso 1 1 calc R U . . .
C10 C 0.1742(6) 0.9417(10) 0.669(2) 0.038(4) Uani 1 1 d G . . . .
H10 H 0.205323 1.012590 0.676822 0.045 Uiso 1 1 calc R U . . .
C9 C 0.1049(7) 0.9662(10) 0.654(2) 0.051(5) Uani 1 1 d G . . . .
C8 C 0.0593(5) 0.8624(14) 0.643(2) 0.047(4) Uani 1 1 d G . . . .
H8 H 0.011988 0.879175 0.632660 0.056 Uiso 1 1 calc R U . . .
C7 C 0.0830(5) 0.7341(12) 0.646(2) 0.044(4) Uani 1 1 d G . . . .
C6 C 0.1522(6) 0.7096(9) 0.661(2) 0.035(4) Uani 1 1 d G . . . .
C11 C 0.1978(4) 0.8134(12) 0.672(2) 0.042(4) Uani 1 1 d G . . . .
C12 C 0.3899(11) 0.671(2) 0.725(4) 0.048(5) Uani 1 1 d . U . . .
N3 N 0.3591(10) 1.0340(17) 0.713(3) 0.046(4) Uani 1 1 d . . . . .
K3 K 0.5046(6) 0.3826(11) 0.813(5) 0.049(6) Uani 0.51(5) 1 d . . P A 2
O1A O 0.416(2) 0.267(4) 0.512(7) 0.035(9) Uani 0.51(5) 1 d . . P A 2

loop_
_atom_site_aniso_label
_atom_site_aniso_U_11
_atom_site_aniso_U_22
_atom_site_aniso_U_33
_atom_site_aniso_U_23
_atom_site_aniso_U_13
_atom_site_aniso_U_12
Pt1 0.0372(5) 0.0373(5) 0.0259(5) -0.0001(3) -0.0019(3) -0.0001(3)
K1 0.054(6) 0.049(6) 0.041(16) 0.001(5) -0.003(5) 0.001(5)
F2 0.066(9) 0.064(9) 0.051(8) 0.002(7) 0.004(7) -0.007(7)
F1 0.058(8) 0.061(9) 0.081(10) 0.000(8) -0.007(7) 0.013(7)
O1 0.06(2) 0.05(3) 0.03(3) -0.022(17) -0.007(19) -0.011(18)
N2 0.041(8) 0.055(11) 0.065(12) 0.000(10) 0.003(8) -0.005(7)
C13 0.044(11) 0.042(13) 0.029(10) 0.004(9) -0.010(8) 0.022(9)
N1 0.046(7) 0.058(8) 0.024(7) -0.002(7) -0.010(7) 0.001(6)
C5 0.050(8) 0.056(9) 0.023(9) 0.000(9) -0.004(8) -0.005(7)
C4 0.063(10) 0.058(10) 0.040(11) 0.013(10) -0.014(10) -0.014(7)
C3 0.069(9) 0.056(10) 0.044(12) 0.016(10) 0.005(10) -0.013(8)
C2 0.069(9) 0.055(9) 0.037(11) -0.007(10) -0.002(9) -0.010(8)
C1 0.058(10) 0.049(9) 0.031(10) 0.002(8) -0.003(9) -0.002(6)
C10 0.041(7) 0.038(8) 0.033(10) 0.001(8) -0.005(8) -0.002(6)
C9 0.045(8) 0.059(10) 0.049(12) 0.004(11) -0.002(8) 0.003(7)
C8 0.033(8) 0.062(9) 0.043(11) 0.007(9) -0.008(8) 0.004(6)
C7 0.036(7) 0.061(9) 0.036(11) 0.005(9) 0.002(7) -0.004(7)
C6 0.038(7) 0.040(8) 0.027(9) 0.004(8) 0.007(7) -0.001(6)
C11 0.047(9) 0.036(8) 0.042(11) 0.004(8) -0.003(9) -0.002(6)
C12 0.043(9) 0.047(12) 0.054(12) 0.005(10) -0.002(9) -0.010(8)
N3 0.065(12) 0.025(9) 0.047(10) 0.004(8) 0.000(9) 0.004(8)
K3 0.052(6) 0.048(6) 0.045(16) 0.004(5) -0.016(5) 0.004(4)
O1A 0.053(19) 0.021(19) 0.03(2) 0.001(14) 0.002(18) 0.006(14)

loop_
_atom_type_symbol
_atom_type_description
_atom_type_scat_dispersion_real
_atom_type_scat_dispersion_imag
_atom_type_scat_source
C C 0.0181 0.0091 'International Tables Vol C Tables 4.2.6.8 and 6.1.1.4'
H H 0.0000 0.0000 'International Tables Vol C Tables 4.2.6.8 and 6.1.1.4'
F F 0.0727 0.0534 'International Tables Vol C Tables 4.2.6.8 and 6.1.1.4'
K K 0.3868 1.0657 'International Tables Vol C Tables 4.2.6.8 and 6.1.1.4'
N N 0.0311 0.0180 'International Tables Vol C Tables 4.2.6.8 and 6.1.1.4'
O O 0.0492 0.0322 'International Tables Vol C Tables 4.2.6.8 and 6.1.1.4'
Pt Pt -4.5932 6.9264 'International Tables Vol C Tables 4.2.6.8 and 6.1.1.4'

loop_
_exptl_crystal_face_index_h
_exptl_crystal_face_index_k
_exptl_crystal_face_index_l
_exptl_crystal_face_perp_dist
-6 -6 0 0.0042
11 -4 0 0.0127
-11 3 0 0.0282
-11 3 0 0.0217
3 -4 -3 0.0403
-13 1 0 0.0172
13 -1 0 0.0116
5 6 0 0.0289
-4 2 4 0.1460

loop_
_geom_angle_atom_site_label_1
_geom_angle_atom_site_label_2
_geom_angle_atom_site_label_3
_geom_angle
_geom_angle_site_symmetry_1
_geom_angle_site_symmetry_3
_geom_angle_publ_flag
C13 Pt1 N1 175.1(6) . . ?
C13 Pt1 C11 95.1(6) . . ?
C13 Pt1 C12 91.1(8) . . ?
N1 Pt1 C11 80.1(5) . . ?
C12 Pt1 N1 93.7(7) . . ?
C12 Pt1 C11 173.8(7) . . ?
K1 K1 K1 101.1(5) 4_565 4_566 ?
K1 K1 K1 69.6(4) 4_566 3_667 ?
K1 K1 K1 106.0(6) 3_666 3_667 ?
K1 K1 K1 83.2(8) 3_666 4_565 ?
K1 K1 K1 174.8(7) 3_666 4_566 ?
K1 K1 K1 170.4(6) 4_565 3_667 ?
O1 K1 K1 68.3(13) 4_566 3_667 ?
O1 K1 K1 39.4(10) . 4_565 ?
O1 K1 K1 87.6(15) . 3_666 ?
O1 K1 K1 103.3(12) 4_566 4_565 ?
O1 K1 K1 40.1(9) 4_566 4_566 ?
O1 K1 K1 93.8(12) . 4_566 ?
O1 K1 K1 136.4(11) . 3_667 ?
O1 K1 K1 136.2(10) 4_566 3_666 ?
O1 K1 O1 73.4(11) 4_566 . ?
O1 K1 N2 72.1(12) . 3_666 ?
O1 K1 N2 78.1(11) . 2_646 ?
O1 K1 N2 144.5(13) 4_566 3_666 ?
O1 K1 N2 89.6(13) 4_566 . ?
O1 K1 N2 75.8(10) 4_566 2_646 ?
O1 K1 C13 128.0(13) 4_566 2_646 ?
O1 K1 C13 140.2(11) . 2_646 ?
O1 K1 C12 93.2(11) 4_566 2_646 ?
O1 K1 C12 96.2(11) . 2_646 ?
O1 K1 N3 152.6(13) . 2_646 ?
O1 K1 N3 132.1(15) 4_566 2_646 ?
N2 K1 K1 132.4(8) . 4_565 ?
N2 K1 K1 46.1(8) 2_646 4_566 ?
N2 K1 K1 58.2(5) . 3_666 ?
N2 K1 K1 61.6(8) 2_646 4_565 ?
N2 K1 K1 42.4(4) 3_666 4_565 ?
N2 K1 K1 135.5(6) 3_666 4_566 ?
N2 K1 K1 139.1(13) 2_646 3_666 ?
N2 K1 K1 110.7(12) 2_646 3_667 ?
N2 K1 K1 49.7(8) 3_666 3_666 ?
N2 K1 K1 146.7(6) 3_666 3_667 ?
N2 K1 K1 54.1(5) . 3_667 ?
N2 K1 K1 116.7(8) . 4_566 ?
N2 K1 O1 106.9(14) . . ?
N2 K1 N2 162.7(13) . 2_646 ?
N2 K1 N2 107.9(10) . 3_666 ?
N2 K1 N2 89.4(8) 2_646 3_666 ?
N2 K1 C13 76.7(7) 2_646 2_646 ?
N2 K1 C13 106.3(7) . 2_646 ?
N2 K1 C13 77.3(6) 3_666 2_646 ?
N2 K1 C12 22.2(6) 2_646 2_646 ?
N2 K1 C12 156.6(12) . 2_646 ?
N2 K1 N3 85.8(6) . 2_646 ?
N2 K1 N3 81.0(6) 3_666 2_646 ?
N2 K1 N3 96.9(7) 2_646 2_646 ?
C13 K1 K1 91.6(6) 2_646 3_666 ?
C13 K1 K1 101.0(6) 2_646 4_565 ?
C13 K1 K1 81.7(7) 2_646 3_667 ?
C13 K1 K1 90.4(6) 2_646 4_566 ?
C12 K1 K1 128.5(10) 2_646 3_666 ?
C12 K1 K1 105.7(11) 2_646 3_667 ?
C12 K1 K1 56.4(7) 2_646 4_566 ?
C12 K1 K1 69.3(7) 2_646 4_565 ?
C12 K1 N2 82.7(7) 2_646 3_666 ?
C12 K1 C13 54.6(7) 2_646 2_646 ?
C12 K1 N3 75.0(7) 2_646 2_646 ?
N3 K1 K1 114.6(6) 2_646 4_565 ?
N3 K1 K1 102.1(6) 2_646 4_566 ?
N3 K1 K1 78.5(5) 2_646 3_666 ?
N3 K1 K1 70.7(6) 2_646 3_667 ?
N3 K1 C13 20.6(5) 2_646 2_646 ?
K1 O1 K1 100.4(16) 4_565 . ?
K1 N2 K1 91.6(8) 2_656 3_666 ?
K1 N2 K1 132.3(7) . 2_656 ?
K1 N2 K1 72.1(10) . 3_666 ?
K1 N2 K3 76.2(8) 2_656 3_667 ?
K1 N2 K3 129.2(8) . 2_656 ?
K1 N2 K3 140.1(7) 3_666 3_667 ?
K1 N2 K3 88.3(10) . 3_667 ?
C12 N2 K1 141.6(18) . . ?
C12 N2 K1 109.1(18) . 3_666 ?
C12 N2 K1 86.0(16) . 2_656 ?
C12 N2 K3 141.2(18) . . ?
C12 N2 K3 86.2(16) . 2_656 ?
C12 N2 K3 107.7(18) . 3_667 ?
Pt1 C13 K1 103.9(7) . 2_656 ?
Pt1 C13 K3 103.6(7) . 2_656 ?
K1 C13 K3 14.6(2) 2_656 2_656 ?
N3 C13 Pt1 177.1(19) . . ?
N3 C13 K1 76.3(14) . 2_656 ?
N3 C13 K3 75.9(14) . 2_656 ?
C5 N1 Pt1 116.6(7) . . ?
C5 N1 C1 120.0 . . ?
C1 N1 Pt1 123.4(7) . . ?
N1 C5 C6 111.8(10) . . ?
C4 C5 N1 120.0 . . ?
C4 C5 C6 128.2(10) . . ?
C5 C4 H4 120.0 . . ?
C5 C4 C3 120.0 . . ?
C3 C4 H4 120.0 . . ?
C4 C3 H3 120.0 . . ?
C2 C3 C4 120.0 . . ?
C2 C3 H3 120.0 . . ?
C3 C2 H2 120.0 . . ?
C3 C2 C1 120.0 . . ?
C1 C2 H2 120.0 . . ?
N1 C1 H1 120.0 . . ?
C2 C1 N1 120.0 . . ?
C2 C1 H1 120.0 . . ?
C9 C10 H10 120.0 . . ?
C9 C10 C11 120.0 . . ?
C11 C10 H10 120.0 . . ?
F1 C9 C10 119.5(11) . . ?
F1 C9 C8 120.4(11) . . ?
C8 C9 C10 120.0 . . ?
C9 C8 H8 120.0 . . ?
C7 C8 C9 120.0 . . ?
C7 C8 H8 120.0 . . ?
F2 C7 C8 118.7(11) . . ?
F2 C7 C6 121.2(11) . . ?
C6 C7 C8 120.0 . . ?
C7 C6 C5 121.1(9) . . ?
C11 C6 C5 118.9(9) . . ?
C11 C6 C7 120.0 . . ?
C10 C11 Pt1 127.5(6) . . ?
C6 C11 Pt1 112.5(6) . . ?
C6 C11 C10 120.0 . . ?
Pt1 C12 K1 109.8(10) . 2_656 ?
Pt1 C12 K3 109.7(10) . 2_656 ?
N2 C12 Pt1 178(2) . . ?
N2 C12 K1 71.8(15) . 2_656 ?
N2 C12 K3 71.6(14) . 2_656 ?
C13 N3 K1 83.1(13) . 2_656 ?
C13 N3 K3 83.6(14) . 2_656 ?
N2 K3 N2 89.5(8) 2_646 3_667 ?
N2 K3 N2 162.7(13) . 2_646 ?
N2 K3 N2 107.8(9) . 3_667 ?
N2 K3 C13 78.3(6) 3_667 2_646 ?
N2 K3 C13 76.7(7) 2_646 2_646 ?
N2 K3 C13 105.9(7) . 2_646 ?
N2 K3 C12 22.2(6) 2_646 2_646 ?
N2 K3 C12 156.1(12) . 2_646 ?
N2 K3 N3 80.5(6) 3_667 2_646 ?
N2 K3 N3 85.8(6) . 2_646 ?
N2 K3 N3 97.1(7) 2_646 2_646 ?
N2 K3 K3 139.3(13) 2_646 3_667 ?
N2 K3 K3 132.4(8) . 4_566 ?
N2 K3 K3 61.7(8) 2_646 4_566 ?
N2 K3 K3 146.6(6) 3_667 3_666 ?
N2 K3 K3 42.4(4) 3_667 4_566 ?
N2 K3 K3 135.7(6) 3_667 4_565 ?
N2 K3 K3 49.8(9) 3_667 3_667 ?
N2 K3 K3 54.0(5) . 3_666 ?
N2 K3 K3 110.8(12) 2_646 3_666 ?
N2 K3 K3 58.0(5) . 3_667 ?
N2 K3 K3 46.2(8) 2_646 4_565 ?
N2 K3 K3 116.5(8) . 4_565 ?
N2 K3 O1A 89.9(11) . . ?
C13 K3 K3 92.3(6) 2_646 3_667 ?
C13 K3 K3 80.9(7) 2_646 3_666 ?
C13 K3 K3 89.7(6) 2_646 4_565 ?
C13 K3 K3 101.8(6) 2_646 4_566 ?
C12 K3 N2 83.3(7) 2_646 3_667 ?
C12 K3 C13 54.5(7) 2_646 2_646 ?
C12 K3 N3 75.0(7) 2_646 2_646 ?
C12 K3 K3 105.3(11) 2_646 3_666 ?
C12 K3 K3 69.9(8) 2_646 4_566 ?
C12 K3 K3 56.0(7) 2_646 4_565 ?
C12 K3 K3 129.0(10) 2_646 3_667 ?
N3 K3 C13 20.5(5) 2_646 2_646 ?
N3 K3 K3 78.1(5) 2_646 3_667 ?
N3 K3 K3 114.2(6) 2_646 4_566 ?
N3 K3 K3 71.1(6) 2_646 3_666 ?
N3 K3 K3 102.4(6) 2_646 4_565 ?
O1A K3 N2 106.8(12) 4_566 . ?
O1A K3 O1A 73.7(9) 4_566 . ?
K3 O1A K3 100.9(14) 4_565 . ?

loop_
_geom_bond_atom_site_label_1
_geom_bond_atom_site_label_2
_geom_bond_distance
_geom_bond_site_symmetry_2
_geom_bond_publ_flag
Pt1 C13 2.00(2) . ?
Pt1 N1 2.054(10) . ?
Pt1 C11 2.061(9) . ?
Pt1 C12 2.00(2) . ?
K1 K1 4.278(14) 4_566 ?
K1 K1 4.76(6) 3_667 ?
K1 K1 4.278(14) 4_565 ?
K1 K1 3.45(5) 3_666 ?
K1 O1 2.80(4) . ?
K1 O1 2.76(5) 4_566 ?
K1 N2 3.08(4) 3_666 ?
K1 N2 2.88(2) 2_646 ?
K1 N2 2.77(2) . ?
K1 C13 3.20(2) 2_646 ?
K1 C12 3.03(3) 2_646 ?
K1 N3 3.13(2) 2_646 ?
F2 C7 1.332(16) . ?
F1 C9 1.307(17) . ?
N2 C12 1.15(3) . ?
N2 K3 2.77(2) . ?
N2 K3 3.08(4) 3_667 ?
N2 K3 2.88(2) 2_656 ?
C13 N3 1.13(3) . ?
C13 K3 3.20(2) 2_656 ?
N1 C5 1.3900 . ?
N1 C1 1.3900 . ?
C5 C4 1.3900 . ?
C5 C6 1.459(14) . ?
C4 H4 0.9500 . ?
C4 C3 1.3900 . ?
C3 H3 0.9500 . ?
C3 C2 1.3900 . ?
C2 H2 0.9500 . ?
C2 C1 1.3900 . ?
C1 H1 0.9500 . ?
C10 H10 0.9500 . ?
C10 C9 1.3900 . ?
C10 C11 1.3900 . ?
C9 C8 1.3900 . ?
C8 H8 0.9500 . ?
C8 C7 1.3900 . ?
C7 C6 1.3900 . ?
C6 C11 1.3900 . ?
C12 K3 3.03(3) 2_656 ?
N3 K3 3.13(2) 2_656 ?
K3 K3 4.77(6) 3_666 ?
K3 K3 4.271(14) 4_566 ?
K3 K3 3.46(5) 3_667 ?
K3 K3 4.271(14) 4_565 ?
K3 O1A 2.74(4) 4_566 ?
K3 O1A 2.80(4) . ?

loop_
_geom_torsion_atom_site_label_1
_geom_torsion_atom_site_label_2
_geom_torsion_atom_site_label_3
_geom_torsion_atom_site_label_4
_geom_torsion
_geom_torsion_site_symmetry_1
_geom_torsion_site_symmetry_2
_geom_torsion_site_symmetry_3
_geom_torsion_site_symmetry_4
_geom_torsion_publ_flag
Pt1 N1 C5 C4 178.9(8) . . . . ?
Pt1 N1 C5 C6 -0.8(10) . . . . ?
Pt1 N1 C1 C2 -178.8(9) . . . . ?
K1 N2 C12 K1 -175(3) . . . 2_656 ?
K1 N2 C12 K1 -90.3(11) 3_666 . . 2_656 ?
F2 C7 C6 C5 -2.8(14) . . . . ?
F2 C7 C6 C11 177.9(14) . . . . ?
F1 C9 C8 C7 177.1(16) . . . . ?
N1 C5 C4 C3 0.0 . . . . ?
N1 C5 C6 C7 -178.4(8) . . . . ?
N1 C5 C6 C11 0.9(13) . . . . ?
C5 N1 C1 C2 0.0 . . . . ?
C5 C4 C3 C2 0.0 . . . . ?
C5 C6 C11 Pt1 -0.5(11) . . . . ?
C5 C6 C11 C10 -179.3(14) . . . . ?
C4 C5 C6 C7 2.0(16) . . . . ?
C4 C5 C6 C11 -178.7(8) . . . . ?
C4 C3 C2 C1 0.0 . . . . ?
C3 C2 C1 N1 0.0 . . . . ?
C1 N1 C5 C4 0.0 . . . . ?
C1 N1 C5 C6 -179.6(12) . . . . ?
C10 C9 C8 C7 0.0 . . . . ?
C9 C10 C11 Pt1 -178.6(10) . . . . ?
C9 C10 C11 C6 0.0 . . . . ?
C9 C8 C7 F2 -178.0(14) . . . . ?
C9 C8 C7 C6 0.0 . . . . ?
C8 C7 C6 C5 179.3(14) . . . . ?
C8 C7 C6 C11 0.0 . . . . ?
C7 C6 C11 Pt1 178.8(9) . . . . ?
C7 C6 C11 C10 0.0 . . . . ?
C6 C5 C4 C3 179.6(14) . . . . ?
C11 C10 C9 F1 -177.1(16) . . . . ?
C11 C10 C9 C8 0.0 . . . . ?
K3 N2 C12 K3 174(3) . . . 2_656 ?
K3 N2 C12 K3 90.3(10) 3_667 . . 2_656 ?

loop_
_exptl_oxdiff_crystal_face_indexfrac_h
_exptl_oxdiff_crystal_face_indexfrac_k
_exptl_oxdiff_crystal_face_indexfrac_l
_exptl_oxdiff_crystal_face_x
_exptl_oxdiff_crystal_face_y
_exptl_oxdiff_crystal_face_z
-5.9466 -5.8604 -0.0484 0.8224 0.3411 0.4552
10.6470 -3.7224 -0.3869 0.2545 -0.8616 0.4392
-10.9513 3.4344 -0.0745 -0.2678 0.9060 -0.3279
-11.0377 3.2789 -0.3007 -0.2735 0.9227 -0.2718
3.4460 -3.6603 -3.4685 -0.0023 -0.1325 0.9912
-12.5558 1.1456 -0.2310 0.0260 0.9925 -0.1194
12.5545 -1.3337 0.0323 -0.0257 -0.9845 0.1733
5.2182 6.0440 -0.3239 -0.8778 -0.2604 -0.4022
-3.7924 1.7844 4.0225 0.3080 0.0900 -0.9471
